data_4506156
loop_
_publ_author_name
'Shi, Wen-Bo'
'Cui, Ai-Li'
'Kou, Hui-Zhong'

_publ_section_title
;
 Ligand-Directed Assembly of Azide-Bridged Tetranuclear, One-Dimensional
 and Two-Dimensional Cu(II) Complexes: Synthesis, Crystal Structure and
 Magnetic Properties
;
_journal_issue 7
_journal_name_full 'Crystal Growth &amp; Design'
_journal_page_first 3436
_journal_paper_doi 10.1021/cg201605w
_journal_volume 12
_journal_year 2012
_chemical_formula_sum 'C12 H12 Cl2 Cu5 N32'
_chemical_formula_weight 993.14
_chemical_name_systematic
; 
 ? 
;
_space_group_IT_number 14
_symmetry_cell_setting monoclinic
_symmetry_space_group_name_Hall '-P 2ybc'
_symmetry_space_group_name_H-M 'P 1 21/c 1'
_atom_sites_solution_hydrogens geom
_atom_sites_solution_primary direct
_atom_sites_solution_secondary difmap
_audit_creation_method SHELXL-97
_cell_angle_alpha 90.00
_cell_angle_beta 111.26(3)
_cell_angle_gamma 90.00
_cell_formula_units_Z 2
_cell_length_a 12.279(3)
_cell_length_b 11.242(2)
_cell_length_c 12.789(3)
_cell_measurement_temperature 293(2)
_cell_volume 1645.3(7)
_computing_cell_refinement 'crystalstructure 3.6.0 (Rigaku, 2004)'
_computing_data_collection 'crystalstructure 3.6.0 (Rigaku, 2004)'
_computing_data_reduction 'SHELXL-97 (Sheldrick, 1997)'
_computing_molecular_graphics 'XP (Sheldrick, 1998)'
_computing_publication_material 'XP (Sheldrick, 1998)'
_computing_structure_refinement 'SHELXL-97 (Sheldrick, 1997)'
_computing_structure_solution 'SHELXS-97 (Sheldrick, 1990)'
_diffrn_ambient_temperature 293(2)
_diffrn_detector_area_resol_mean 0.77
_diffrn_measured_fraction_theta_full 0.996
_diffrn_measured_fraction_theta_max 0.996
_diffrn_measurement_device_type 'Rigaku R-AXIS RAPID IP'
_diffrn_measurement_method '\w scans'
_diffrn_radiation_monochromator graphite
_diffrn_radiation_source 'fine-focus sealed tube'
_diffrn_radiation_type MoK\a
_diffrn_radiation_wavelength 0.71073
_diffrn_reflns_av_R_equivalents 0.1430
_diffrn_reflns_av_sigmaI/netI 0.1204
_diffrn_reflns_limit_h_max 15
_diffrn_reflns_limit_h_min -15
_diffrn_reflns_limit_k_max 14
_diffrn_reflns_limit_k_min -14
_diffrn_reflns_limit_l_max 16
_diffrn_reflns_limit_l_min -15
_diffrn_reflns_number 15913
_diffrn_reflns_theta_full 27.47
_diffrn_reflns_theta_max 27.47
_diffrn_reflns_theta_min 3.23
_exptl_absorpt_coefficient_mu 3.407
_exptl_absorpt_correction_T_max 0.7285
_exptl_absorpt_correction_T_min 0.6142
_exptl_absorpt_process_details 'ABSCOR; Higashi, 1995'
_exptl_crystal_colour black
_exptl_crystal_density_diffrn 2.005
_exptl_crystal_density_method 'not measured'
_exptl_crystal_description strip
_exptl_crystal_F_000 974
_exptl_crystal_size_max 0.25
_exptl_crystal_size_mid 0.15
_exptl_crystal_size_min 0.10
_refine_diff_density_max 0.637
_refine_diff_density_min -0.845
_refine_diff_density_rms 0.133
_refine_ls_extinction_coef 0.0020(6)
_refine_ls_extinction_expression Fc^*^=kFc[1+0.001xFc^2^\l^3^/sin(2\q)]^-1/4^
_refine_ls_extinction_method SHELXL
_refine_ls_goodness_of_fit_ref 0.961
_refine_ls_hydrogen_treatment constr
_refine_ls_matrix_type full
_refine_ls_number_parameters 233
_refine_ls_number_reflns 3763
_refine_ls_number_restraints 0
_refine_ls_restrained_S_all 0.961
_refine_ls_R_factor_all 0.1521
_refine_ls_R_factor_gt 0.0588
_refine_ls_shift/su_max 0.000
_refine_ls_shift/su_mean 0.000
_refine_ls_structure_factor_coef Fsqd
_refine_ls_weighting_details 'calc w=1/[\s^2^(Fo^2^)+(0.0586P)^2^+0.0000P] where P=(Fo^2^+2Fc^2^)/3'
_refine_ls_weighting_scheme calc
_refine_ls_wR_factor_gt 0.1122
_refine_ls_wR_factor_ref 0.1540
_reflns_number_gt 1758
_reflns_number_total 3763
_reflns_threshold_expression >2sigma(I)
_cod_data_source_file cg201605w_si_002.cif
_cod_data_source_block 4
_cod_depositor_comments
;
The following automatic conversions were performed:

'_symmetry_cell_setting' value 'Monoclinic' changed to 'monoclinic'
according to /home/saulius/struct/CIF-dictionaries/cif_core.dic
dictionary named 'cif_core.dic' version 2.4.1 from 2010-06-29.

Automatic conversion script
Id: cif_fix_values 1891 2012-01-12 08:04:46Z andrius 
;
_cod_original_cell_volume 1645.3(6)
_cod_original_sg_symbol_H-M P2(1)/c
_cod_database_code 4506156

loop_
_symmetry_equiv_pos_as_xyz
'x, y, z'
'-x, y+1/2, -z+1/2'
'-x, -y, -z'
'x, -y-1/2, z-1/2'

loop_
_atom_site_label
_atom_site_type_symbol
_atom_site_fract_x
_atom_site_fract_y
_atom_site_fract_z
_atom_site_U_iso_or_equiv
_atom_site_adp_type
_atom_site_occupancy
_atom_site_symmetry_multiplicity
_atom_site_calc_flag
_atom_site_refinement_flags
Cu1 Cu -0.14105(8) -0.49658(8) -0.06411(6) 0.0433(3) Uani 1 1 d .
Cu2 Cu -0.01218(7) -0.25740(7) 0.07388(6) 0.0440(3) Uani 1 1 d .
Cu3 Cu 0.0000 0.0000 0.0000 0.0472(4) Uani 1 2 d S
Cl1 Cl -0.3247(3) -0.4116(4) -0.2694(3) 0.1498(16) Uani 1 1 d .
C1 C -0.2800(8) -0.6709(8) 0.0001(7) 0.068(2) Uani 1 1 d .
H1A H -0.2063 -0.7004 0.0421 0.081 Uiso 1 1 calc R
C2 C -0.3770(9) -0.7293(9) 0.0046(8) 0.086(3) Uani 1 1 d .
H2A H -0.3682 -0.7966 0.0493 0.103 Uiso 1 1 calc R
C3 C -0.4848(9) -0.6882(10) -0.0563(8) 0.084(3) Uani 1 1 d .
H3A H -0.5513 -0.7257 -0.0536 0.101 Uiso 1 1 calc R
C4 C -0.4936(8) -0.5913(10) -0.1209(8) 0.084(3) Uani 1 1 d .
H4A H -0.5671 -0.5628 -0.1651 0.101 Uiso 1 1 calc R
C5 C -0.3950(8) -0.5342(8) -0.1223(7) 0.066(2) Uani 1 1 d .
C6 C -0.4033(9) -0.4156(11) -0.1849(8) 0.105(4) Uani 1 1 d .
H6A H -0.3767 -0.3521 -0.1301 0.125 Uiso 1 1 calc R
H6B H -0.4847 -0.4003 -0.2298 0.125 Uiso 1 1 calc R
N1 N -0.1453(5) -0.3718(5) 0.0470(5) 0.0488(15) Uani 1 1 d .
N2 N -0.1805(6) -0.3952(6) 0.1199(6) 0.0579(18) Uani 1 1 d .
N3 N -0.2143(9) -0.4167(9) 0.1897(7) 0.113(4) Uani 1 1 d .
N4 N 0.1036(5) -0.1306(5) 0.0828(5) 0.0531(16) Uani 1 1 d .
N5 N 0.2036(7) -0.1302(5) 0.1459(6) 0.0569(17) Uani 1 1 d .
N6 N 0.2971(7) -0.1363(7) 0.2045(7) 0.091(3) Uani 1 1 d .
N7 N 0.1127(5) -0.3747(5) 0.1601(4) 0.0463(16) Uani 1 1 d .
N8 N 0.1230(6) -0.3954(5) 0.2554(6) 0.0595(18) Uani 1 1 d .
N9 N 0.1358(9) -0.4147(8) 0.3476(7) 0.115(4) Uani 1 1 d .
N10 N -0.0141(5) -0.3942(5) -0.0817(5) 0.0486(16) Uani 1 1 d .
N11 N -0.0233(5) -0.3535(5) -0.1646(6) 0.0474(16) Uani 1 1 d .
N12 N -0.0340(7) -0.3084(8) -0.2520(6) 0.086(3) Uani 1 1 d .
N13 N 0.1134(6) 0.1303(5) 0.0232(5) 0.0515(16) Uani 1 1 d .
N14 N 0.2160(7) 0.1245(6) 0.0449(5) 0.064(2) Uani 1 1 d .
N15 N 0.3156(8) 0.1192(8) 0.0660(8) 0.105(3) Uani 1 1 d .
N16 N -0.2875(6) -0.5742(6) -0.0618(5) 0.0514(16) Uani 1 1 d .

loop_
_atom_site_aniso_label
_atom_site_aniso_U_11
_atom_site_aniso_U_22
_atom_site_aniso_U_33
_atom_site_aniso_U_23
_atom_site_aniso_U_13
_atom_site_aniso_U_12
Cu1 0.0465(6) 0.0329(5) 0.0493(5) 0.0007(4) 0.0158(4) -0.0029(4)
Cu2 0.0499(6) 0.0311(5) 0.0478(5) 0.0016(4) 0.0141(4) -0.0019(5)
Cu3 0.0504(8) 0.0310(7) 0.0534(7) 0.0044(5) 0.0106(6) -0.0024(6)
Cl1 0.115(3) 0.175(4) 0.176(3) 0.118(3) 0.073(2) 0.066(3)
C1 0.066(6) 0.056(6) 0.079(6) 0.001(4) 0.024(5) -0.017(5)
C2 0.084(8) 0.070(7) 0.112(7) 0.001(6) 0.046(6) -0.027(6)
C3 0.070(7) 0.082(8) 0.108(8) -0.026(6) 0.042(6) -0.034(6)
C4 0.047(6) 0.101(9) 0.102(7) -0.003(6) 0.023(5) -0.020(6)
C5 0.052(6) 0.069(6) 0.071(5) 0.002(4) 0.015(4) 0.004(5)
C6 0.076(8) 0.112(10) 0.113(8) 0.025(7) 0.019(6) 0.022(7)
N1 0.051(4) 0.045(4) 0.057(4) 0.005(3) 0.028(3) -0.002(3)
N2 0.054(5) 0.055(5) 0.066(4) -0.007(3) 0.023(4) -0.018(4)
N3 0.128(8) 0.141(9) 0.090(6) -0.020(6) 0.063(6) -0.062(7)
N4 0.031(4) 0.050(4) 0.070(4) 0.012(3) 0.008(3) -0.005(3)
N5 0.055(5) 0.036(4) 0.076(5) -0.002(3) 0.019(4) 0.000(4)
N6 0.052(5) 0.078(6) 0.114(6) -0.008(5) -0.005(5) -0.002(4)
N7 0.053(4) 0.049(4) 0.032(3) 0.000(3) 0.010(3) -0.004(3)
N8 0.078(5) 0.035(4) 0.058(4) -0.007(3) 0.015(4) 0.003(3)
N9 0.201(11) 0.076(6) 0.064(5) 0.004(5) 0.044(6) 0.028(7)
N10 0.050(4) 0.041(4) 0.049(4) 0.004(3) 0.011(3) 0.003(3)
N11 0.048(4) 0.037(4) 0.057(4) -0.004(3) 0.019(3) -0.002(3)
N12 0.101(6) 0.099(6) 0.059(4) 0.017(4) 0.030(4) -0.009(5)
N13 0.038(4) 0.042(4) 0.067(4) 0.005(3) 0.011(3) -0.001(3)
N14 0.062(5) 0.040(4) 0.078(5) 0.006(3) 0.008(5) -0.002(4)
N15 0.066(6) 0.090(7) 0.154(8) 0.027(6) 0.034(6) 0.006(6)
N16 0.051(4) 0.043(4) 0.063(4) -0.003(3) 0.024(3) -0.005(3)

loop_
_atom_type_symbol
_atom_type_description
_atom_type_scat_dispersion_real
_atom_type_scat_dispersion_imag
_atom_type_scat_source
C C 0.0033 0.0016 'International Tables Vol C Tables 4.2.6.8 and 6.1.1.4'
H H 0.0000 0.0000 'International Tables Vol C Tables 4.2.6.8 and 6.1.1.4'
N N 0.0061 0.0033 'International Tables Vol C Tables 4.2.6.8 and 6.1.1.4'
Cu Cu 0.3201 1.2651 'International Tables Vol C Tables 4.2.6.8 and 6.1.1.4'
Cl Cl 0.1484 0.1585 'International Tables Vol C Tables 4.2.6.8 and 6.1.1.4'

loop_
_geom_angle_atom_site_label_1
_geom_angle_atom_site_label_2
_geom_angle_atom_site_label_3
_geom_angle
_geom_angle_site_symmetry_1
_geom_angle_site_symmetry_3
N7 Cu1 N16 92.9(2) 3_545 .
N7 Cu1 N1 171.7(2) 3_545 .
N16 Cu1 N1 92.3(3) . .
N7 Cu1 N10 91.8(2) 3_545 .
N16 Cu1 N10 169.4(3) . .
N1 Cu1 N10 84.3(3) . .
N7 Cu1 N10 81.1(2) 3_545 3_545
N16 Cu1 N10 102.9(2) . 3_545
N1 Cu1 N10 91.4(2) . 3_545
N10 Cu1 N10 87.3(2) . 3_545
N4 Cu2 N13 78.1(3) . 3
N4 Cu2 N1 171.8(2) . .
N13 Cu2 N1 93.8(3) 3 .
N4 Cu2 N7 92.9(2) . .
N13 Cu2 N7 169.1(3) 3 .
N1 Cu2 N7 94.9(2) . .
N4 Cu2 N12 92.5(3) . 4_556
N13 Cu2 N12 95.8(3) 3 4_556
N1 Cu2 N12 89.9(3) . 4_556
N7 Cu2 N12 90.7(2) . 4_556
N13 Cu3 N13 180.0(4) 3 .
N13 Cu3 N4 79.1(3) 3 .
N13 Cu3 N4 100.9(3) . .
N13 Cu3 N4 100.9(3) 3 3
N13 Cu3 N4 79.1(3) . 3
N4 Cu3 N4 180.0(6) . 3
N16 C1 C2 122.7(9) . .
N16 C1 H1A 118.6 . .
C2 C1 H1A 118.6 . .
C3 C2 C1 119.6(9) . .
C3 C2 H2A 120.2 . .
C1 C2 H2A 120.2 . .
C4 C3 C2 118.3(10) . .
C4 C3 H3A 120.9 . .
C2 C3 H3A 120.9 . .
C3 C4 C5 120.6(10) . .
C3 C4 H4A 119.7 . .
C5 C4 H4A 119.7 . .
N16 C5 C4 121.5(9) . .
N16 C5 C6 117.1(8) . .
C4 C5 C6 121.2(9) . .
C5 C6 Cl1 114.2(8) . .
C5 C6 H6A 108.7 . .
Cl1 C6 H6A 108.7 . .
C5 C6 H6B 108.7 . .
Cl1 C6 H6B 108.7 . .
H6A C6 H6B 107.6 . .
N2 N1 Cu2 120.8(5) . .
N2 N1 Cu1 120.6(5) . .
Cu2 N1 Cu1 109.8(3) . .
N3 N2 N1 179.5(10) . .
N5 N4 Cu3 131.3(5) . .
N5 N4 Cu2 125.2(5) . .
Cu3 N4 Cu2 101.2(3) . .
N6 N5 N4 176.3(8) . .
N8 N7 Cu1 120.1(5) . 3_545
N8 N7 Cu2 117.4(5) . .
Cu1 N7 Cu2 113.7(3) 3_545 .
N9 N8 N7 178.2(10) . .
N11 N10 Cu1 121.5(5) . .
N11 N10 Cu1 134.9(5) . 3_545
Cu1 N10 Cu1 92.7(2) . 3_545
N10 N11 N12 178.7(8) . .
N11 N12 Cu2 165.9(7) . 4
N14 N13 Cu3 128.7(5) . .
N14 N13 Cu2 123.4(5) . 3
Cu3 N13 Cu2 101.0(3) . 3
N15 N14 N13 179.8(10) . .
C1 N16 C5 117.3(8) . .
C1 N16 Cu1 119.7(6) . .
C5 N16 Cu1 123.0(6) . .

loop_
_geom_bond_atom_site_label_1
_geom_bond_atom_site_label_2
_geom_bond_distance
_geom_bond_site_symmetry_2
Cu1 N7 2.008(6) 3_545
Cu1 N16 2.009(6) .
Cu1 N1 2.012(6) .
Cu1 N10 2.015(6) .
Cu1 N10 2.457(6) 3_545
Cu2 N4 1.987(6) .
Cu2 N13 2.002(6) 3
Cu2 N1 2.009(6) .
Cu2 N7 2.020(6) .
Cu2 N12 2.453(7) 4_556
Cu3 N13 1.968(6) 3
Cu3 N13 1.968(6) .
Cu3 N4 1.979(6) .
Cu3 N4 1.979(6) 3
Cl1 C6 1.691(11) .
C1 N16 1.328(9) .
C1 C2 1.379(11) .
C1 H1A 0.9300 .
C2 C3 1.352(12) .
C2 H2A 0.9300 .
C3 C4 1.348(13) .
C3 H3A 0.9300 .
C4 C5 1.377(12) .
C4 H4A 0.9300 .
C5 N16 1.342(10) .
C5 C6 1.540(13) .
C6 H6A 0.9700 .
C6 H6B 0.9700 .
N1 N2 1.190(8) .
N2 N3 1.139(9) .
N4 N5 1.201(8) .
N5 N6 1.122(9) .
N7 N8 1.202(8) .
N7 Cu1 2.008(6) 3_545
N8 N9 1.153(9) .
N10 N11 1.122(7) .
N10 Cu1 2.457(6) 3_545
N11 N12 1.189(8) .
N12 Cu2 2.453(7) 4
N13 N14 1.190(9) .
N13 Cu2 2.002(6) 3
N14 N15 1.155(10) .
